data_7244203
loop_
_publ_author_name
'Shircliff, Anthony D.'
'Allbritton, Elisabeth M. A.'
'Davilla, Dustin J.'
'Gorbet, Michael-Joseph'
'Jones, Donald G.'
'Tresp, David S.'
'Allen, Michael B.'
'Shrestha, Alina'
'Burgess, Gwendolyn E.'
'Eze, John I.'
'Fernandez, Andrea T.'
'Ramirez, Daniel'
'Shoff, Kody J.'
'Crispin, Garet G.'
'Crone, Sarah B.'
'Flinn, Michael'
'Tran, Tien'
'Bryce, Darby S.'
'Bond, Abbagale L.'
'Shockey, Dylan W.'
'Oliver, Allen G.'
'Krause, Jeanette A.'
'Prior, Timothy J.'
'Hubin, Timothy J.'

_publ_section_title
;
 Expanding and quantifying the crystal chemistry of the flexible ligand
 15aneN5
;
_journal_issue 6
_journal_name_full CrystEngComm
_journal_page_first 1218
_journal_page_last 1236
_journal_paper_doi 10.1039/D1CE01534F
_journal_volume 24
_journal_year 2022
_chemical_absolute_configuration ad
_chemical_formula_moiety 'C12 H28 N5 Ni O2, F6 P'
_chemical_formula_sum 'C12 H28 F6 N5 Ni O2 P'
_chemical_formula_weight 478.07
_space_group_crystal_system orthorhombic
_space_group_IT_number 19
_space_group_name_Hall 'P 2ac 2ab'
_space_group_name_H-M_alt 'P 21 21 21'
_atom_sites_solution_hydrogens geom
_atom_sites_solution_primary dual
_audit_creation_date 2021-07-22
_audit_creation_method
;
Olex2 1.3
(compiled 2020.11.12 svn.r5f609507 for OlexSys, GUI svn.r6272)
;
_audit_update_record
;
2021-08-04 deposited with the CCDC.	2022-01-04 downloaded from the CCDC.
;
_cell_angle_alpha 90
_cell_angle_beta 90
_cell_angle_gamma 90
_cell_formula_units_Z 4
_cell_length_a 9.8206(8)
_cell_length_b 13.9643(11)
_cell_length_c 13.9819(11)
_cell_measurement_reflns_used 9946
_cell_measurement_temperature 150
_cell_measurement_theta_max 31.16
_cell_measurement_theta_min 2.763
_cell_volume 1917.4(3)
_computing_cell_refinement 'Bruker SAINT v8.37A'
_computing_data_collection 'Bruker APEX3 v2016.1.0'
_computing_data_reduction 'Bruker SAINT v8.37A'
_computing_molecular_graphics 'Olex2 1.3 (Dolomanov et al., 2009)'
_computing_publication_material 'Olex2 1.3 (Dolomanov et al., 2009)'
_computing_structure_refinement 'SHELXL 2018/3 (Sheldrick, 2015)'
_computing_structure_solution 'SHELXT 2014/5 (Sheldrick, 2014)'
_diffrn_ambient_temperature 150
_diffrn_measured_fraction_theta_full 0.999
_diffrn_measured_fraction_theta_max 0.999
_diffrn_measurement_device_type 'CIF sections-CMOS'
_diffrn_measurement_method 'omega-phi scans'
_diffrn_radiation_monochromator 'Si-<111> channel cut crystal'
_diffrn_radiation_type synchrotron
_diffrn_radiation_wavelength 0.7749
_diffrn_reflns_av_R_equivalents 0.0483
_diffrn_reflns_av_unetI/netI 0.0324
_diffrn_reflns_Laue_measured_fraction_full 0.999
_diffrn_reflns_Laue_measured_fraction_max 0.999
_diffrn_reflns_limit_h_max 13
_diffrn_reflns_limit_h_min -13
_diffrn_reflns_limit_k_max 18
_diffrn_reflns_limit_k_min -18
_diffrn_reflns_limit_l_max 18
_diffrn_reflns_limit_l_min -18
_diffrn_reflns_number 25247
_diffrn_reflns_point_group_measured_fraction_full 1.000
_diffrn_reflns_point_group_measured_fraction_max 0.999
_diffrn_reflns_theta_full 27.706
_diffrn_reflns_theta_max 31.180
_diffrn_reflns_theta_min 2.247
_diffrn_source synchrotron
_exptl_absorpt_coefficient_mu 1.474
_exptl_absorpt_correction_T_max 0.9281
_exptl_absorpt_correction_T_min 0.8055
_exptl_absorpt_correction_type multi-scan
_exptl_absorpt_process_details 'SADABS v2014.5 (Sheldrick)'
_exptl_crystal_colour violet
_exptl_crystal_colour_primary violet
_exptl_crystal_density_diffrn 1.656
_exptl_crystal_description block
_exptl_crystal_F_000 992
_exptl_crystal_size_max 0.05
_exptl_crystal_size_mid 0.04
_exptl_crystal_size_min 0.02
_refine_diff_density_max 0.421
_refine_diff_density_min -0.342
_refine_diff_density_rms 0.051
_refine_ls_abs_structure_details
;
 Refined as an inversion twin.
;
_refine_ls_abs_structure_Flack 0.365(11)
_refine_ls_extinction_method none
_refine_ls_goodness_of_fit_ref 1.059
_refine_ls_hydrogen_treatment constr
_refine_ls_matrix_type full
_refine_ls_number_parameters 251
_refine_ls_number_reflns 4789
_refine_ls_number_restraints 10
_refine_ls_restrained_S_all 1.059
_refine_ls_R_factor_all 0.0275
_refine_ls_R_factor_gt 0.0257
_refine_ls_shift/su_max 0.001
_refine_ls_shift/su_mean 0.000
_refine_ls_structure_factor_coef Fsqd
_refine_ls_weighting_details 'w=1/[\s^2^(Fo^2^)+(0.0351P)^2^+0.3332P] where P=(Fo^2^+2Fc^2^)/3'
_refine_ls_weighting_scheme calc
_refine_ls_wR_factor_gt 0.0673
_refine_ls_wR_factor_ref 0.0686
_reflns_Friedel_coverage 0.767
_reflns_Friedel_fraction_full 1.000
_reflns_Friedel_fraction_max 0.999
_reflns_number_gt 4582
_reflns_number_total 4789
_reflns_threshold_expression 'I > 2\s(I)'
_cod_data_source_file d1ce01534f2.cif
_cod_data_source_block af07p212121
_cod_depositor_comments 'Adding full bibliography for 7244202--7244217.cif.'
_cod_database_code 7244203
_shelx_shelxl_version_number 2018/3
_shelx_space_group_comment
;
The symmetry employed for this shelxl refinement is uniquely defined
by the following loop, which should always be used as a source of
symmetry information in preference to the above space-group names.
They are only intended as comments.
;
_shelx_estimated_absorpt_t_max 0.971
_shelx_estimated_absorpt_t_min 0.930
_olex2_refinement_description
;
1. Twinned data refinement
 Scales: 0.63507
 0.36493
2. Restrained distances
 N5-H5 \\sim N2-H2 \\sim N3-H3 \\sim N4-H4 \\sim N1-H1
 with sigma of 0.02
3.a Ternary CH refined with riding coordinates and stretchable bonds:
 N1(H1), N2(H2), N3(H3), N4(H4), N5(H5)
3.b Secondary CH2 refined with riding coordinates:
 C1(H1A,H1B), C2(H2A,H2B), C3(H3A,H3B), C4(H4A,H4B), C5(H5A,H5B), C6(H6A,H6B),
 C7(H7A,H7B), C8(H8A,H8B), C9(H9A,H9B), C10(H10A,H10B)
3.c Idealised Me refined as rotating group:
 C12(H12A,H12B,H12C)
;
_olex2_submission_special_instructions 'No special instructions were received'

loop_
_space_group_symop_operation_xyz
'x, y, z'
'-x+1/2, -y, z+1/2'
'-x, y+1/2, -z+1/2'
'x+1/2, -y+1/2, -z'

loop_
_atom_site_label
_atom_site_type_symbol
_atom_site_fract_x
_atom_site_fract_y
_atom_site_fract_z
_atom_site_U_iso_or_equiv
_atom_site_adp_type
_atom_site_occupancy
_atom_site_site_symmetry_order
_atom_site_calc_flag
_atom_site_refinement_flags_posn
_atom_site_refinement_flags_adp
_atom_site_refinement_flags_occupancy
_atom_site_disorder_assembly
_atom_site_disorder_group
Ni1 Ni 0.75633(3) 0.46395(2) 0.45961(2) 0.01939(8) Uani 1 1 d . . . . .
O1 O 0.7524(2) 0.34203(12) 0.37347(11) 0.0287(4) Uani 1 1 d . . . . .
O2 O 0.7735(2) 0.41275(13) 0.23111(12) 0.0318(4) Uani 1 1 d . . . . .
N1 N 0.7400(2) 0.60239(14) 0.52576(13) 0.0219(4) Uani 1 1 d D . . . .
H1 H 0.7538(4) 0.5964(2) 0.5842(15) 0.026 Uiso 1 1 calc DR U . . .
N2 N 0.5504(2) 0.49313(15) 0.42498(16) 0.0248(4) Uani 1 1 d D . . . .
H2 H 0.5351(5) 0.4728(6) 0.3715(15) 0.030 Uiso 1 1 calc DR U . . .
N3 N 0.6655(3) 0.37341(17) 0.55823(17) 0.0341(5) Uani 1 1 d D . . . .
H3 H 0.6489(6) 0.3219(15) 0.5294(8) 0.041 Uiso 1 1 calc DR U . . .
N4 N 0.9366(3) 0.42134(18) 0.52661(17) 0.0330(5) Uani 1 1 d D . . . .
H4 H 0.9621(8) 0.4650(12) 0.5644(11) 0.040 Uiso 1 1 calc DR U . . .
N5 N 0.8937(2) 0.53488(17) 0.36962(15) 0.0273(4) Uani 1 1 d D . . . .
H5 H 0.8766(5) 0.5195(5) 0.3132(16) 0.033 Uiso 1 1 calc DR U . . .
C1 C 0.6012(3) 0.64144(19) 0.5114(2) 0.0274(5) Uani 1 1 d . . . . .
H1A H 0.606936 0.711686 0.502779 0.033 Uiso 1 1 calc R U . . .
H1B H 0.545846 0.628775 0.569209 0.033 Uiso 1 1 calc R U . . .
C2 C 0.5313(3) 0.59733(19) 0.4248(2) 0.0298(5) Uani 1 1 d . . . . .
H2A H 0.432866 0.612462 0.426359 0.036 Uiso 1 1 calc R U . . .
H2B H 0.570113 0.624780 0.365460 0.036 Uiso 1 1 calc R U . . .
C3 C 0.4617(3) 0.4410(2) 0.4944(2) 0.0348(6) Uani 1 1 d . . . . .
H3A H 0.426089 0.382312 0.463596 0.042 Uiso 1 1 calc R U . . .
H3B H 0.383046 0.482035 0.511143 0.042 Uiso 1 1 calc R U . . .
C4 C 0.5360(4) 0.4137(2) 0.5847(2) 0.0406(7) Uani 1 1 d . . . . .
H4A H 0.549653 0.470873 0.625461 0.049 Uiso 1 1 calc R U . . .
H4B H 0.482109 0.366212 0.621271 0.049 Uiso 1 1 calc R U . . .
C5 C 0.7680(4) 0.3510(2) 0.63221(19) 0.0427(8) Uani 1 1 d . . . . .
H5A H 0.741169 0.292635 0.667767 0.051 Uiso 1 1 calc R U . . .
H5B H 0.775538 0.404638 0.678162 0.051 Uiso 1 1 calc R U . . .
C6 C 0.9025(4) 0.3352(2) 0.5823(2) 0.0457(8) Uani 1 1 d . . . . .
H6A H 0.974629 0.322541 0.630114 0.055 Uiso 1 1 calc R U . . .
H6B H 0.896040 0.279055 0.539321 0.055 Uiso 1 1 calc R U . . .
C7 C 1.0364(3) 0.4121(2) 0.4493(2) 0.0402(7) Uani 1 1 d . . . . .
H7A H 1.012378 0.357383 0.407517 0.048 Uiso 1 1 calc R U . . .
H7B H 1.128236 0.400688 0.476136 0.048 Uiso 1 1 calc R U . . .
C8 C 1.0349(3) 0.5044(2) 0.3924(2) 0.0404(7) Uani 1 1 d . . . . .
H8A H 1.080713 0.555355 0.429654 0.048 Uiso 1 1 calc R U . . .
H8B H 1.086329 0.495191 0.332207 0.048 Uiso 1 1 calc R U . . .
C9 C 0.8723(3) 0.63874(19) 0.37972(19) 0.0290(5) Uani 1 1 d . . . . .
H9A H 0.792296 0.658767 0.341581 0.035 Uiso 1 1 calc R U . . .
H9B H 0.953055 0.673722 0.355703 0.035 Uiso 1 1 calc R U . . .
C10 C 0.8492(3) 0.66242(19) 0.48475(18) 0.0260(5) Uani 1 1 d . . . . .
H10A H 0.934582 0.651822 0.520831 0.031 Uiso 1 1 calc R U . . .
H10B H 0.824097 0.730795 0.491056 0.031 Uiso 1 1 calc R U . . .
C11 C 0.7542(3) 0.34099(16) 0.28263(15) 0.0236(4) Uani 1 1 d . . . . .
C12 C 0.7292(3) 0.24470(19) 0.23544(19) 0.0348(6) Uani 1 1 d . . . . .
H12A H 0.750368 0.193307 0.280801 0.052 Uiso 1 1 calc R U . . .
H12B H 0.787679 0.238555 0.178961 0.052 Uiso 1 1 calc R U . . .
H12C H 0.633553 0.240075 0.216096 0.052 Uiso 1 1 calc R U . . .
P1 P 0.31182(7) 0.40232(5) 0.19045(5) 0.02739(15) Uani 1 1 d . . . . .
F1 F 0.2470(3) 0.50593(13) 0.18986(17) 0.0622(6) Uani 1 1 d . . . . .
F2 F 0.3099(3) 0.4007(2) 0.07650(14) 0.0631(6) Uani 1 1 d . . . . .
F3 F 0.1634(2) 0.35760(16) 0.19240(17) 0.0529(5) Uani 1 1 d . . . . .
F4 F 0.3146(2) 0.40109(17) 0.30359(13) 0.0507(5) Uani 1 1 d . . . . .
F5 F 0.3760(2) 0.29655(13) 0.18918(17) 0.0531(5) Uani 1 1 d . . . . .
F6 F 0.4630(2) 0.44621(16) 0.18938(17) 0.0558(5) Uani 1 1 d . . . . .

loop_
_atom_site_aniso_label
_atom_site_aniso_U_11
_atom_site_aniso_U_22
_atom_site_aniso_U_33
_atom_site_aniso_U_23
_atom_site_aniso_U_13
_atom_site_aniso_U_12
Ni1 0.02408(14) 0.02084(13) 0.01326(13) 0.00069(9) 0.00093(12) 0.00195(13)
O1 0.0420(10) 0.0258(8) 0.0183(7) -0.0019(6) 0.0007(10) -0.0005(9)
O2 0.0473(12) 0.0297(9) 0.0184(7) -0.0002(6) -0.0033(8) -0.0072(8)
N1 0.0275(10) 0.0240(8) 0.0142(8) -0.0003(7) -0.0013(8) -0.0001(9)
N2 0.0271(10) 0.0265(10) 0.0208(9) -0.0023(8) -0.0015(8) -0.0022(8)
N3 0.0466(14) 0.0295(12) 0.0263(12) 0.0057(9) 0.0055(10) 0.0016(10)
N4 0.0368(12) 0.0357(12) 0.0265(12) -0.0045(10) -0.0071(10) 0.0084(10)
N5 0.0306(10) 0.0337(11) 0.0177(9) -0.0058(9) 0.0037(8) -0.0045(10)
C1 0.0295(13) 0.0231(12) 0.0296(13) -0.0019(10) 0.0007(10) 0.0045(10)
C2 0.0288(13) 0.0259(12) 0.0346(13) 0.0026(11) -0.0062(11) 0.0046(10)
C3 0.0299(13) 0.0367(15) 0.0379(15) -0.0005(12) 0.0046(12) -0.0097(11)
C4 0.0488(18) 0.0390(16) 0.0341(15) 0.0092(13) 0.0118(13) -0.0057(14)
C5 0.073(2) 0.0353(13) 0.0204(11) 0.0089(10) -0.0012(16) 0.0064(16)
C6 0.059(2) 0.0379(17) 0.0400(16) 0.0050(14) -0.0168(16) 0.0175(15)
C7 0.0294(13) 0.0444(17) 0.0468(17) -0.0149(14) -0.0036(13) 0.0123(12)
C8 0.0260(14) 0.0545(19) 0.0406(16) -0.0149(14) 0.0090(12) -0.0010(12)
C9 0.0366(14) 0.0291(12) 0.0213(11) -0.0001(10) 0.0035(11) -0.0108(11)
C10 0.0307(13) 0.0261(12) 0.0214(12) -0.0035(9) -0.0007(10) -0.0050(10)
C11 0.0264(11) 0.0250(10) 0.0194(10) -0.0038(8) -0.0002(11) 0.0024(11)
C12 0.0516(18) 0.0264(11) 0.0263(12) -0.0056(9) 0.0015(13) -0.0016(12)
P1 0.0291(3) 0.0299(3) 0.0232(3) -0.0012(3) 0.0025(3) 0.0035(3)
F1 0.0761(15) 0.0358(9) 0.0745(14) -0.0037(9) -0.0029(15) 0.0191(10)
F2 0.0770(16) 0.0876(16) 0.0246(9) 0.0013(10) 0.0048(10) 0.0158(14)
F3 0.0309(9) 0.0694(13) 0.0583(13) -0.0084(11) -0.0031(9) -0.0071(9)
F4 0.0486(11) 0.0795(14) 0.0240(8) -0.0042(9) -0.0005(8) -0.0022(10)
F5 0.0554(12) 0.0375(10) 0.0662(13) -0.0018(10) 0.0033(11) 0.0141(9)
F6 0.0419(10) 0.0633(13) 0.0622(13) 0.0119(11) 0.0063(10) -0.0160(10)

loop_
_atom_type_symbol
_atom_type_description
_atom_type_scat_dispersion_real
_atom_type_scat_dispersion_imag
_atom_type_scat_source
C C 0.0040 0.0020 'International Tables Vol C Tables 4.2.6.8 and 6.1.1.4'
H H 0.0000 0.0000 'International Tables Vol C Tables 4.2.6.8 and 6.1.1.4'
F F 0.0211 0.0125 'International Tables Vol C Tables 4.2.6.8 and 6.1.1.4'
N N 0.0076 0.0040 'International Tables Vol C Tables 4.2.6.8 and 6.1.1.4'
Ni Ni 0.3262 1.3024 'International Tables Vol C Tables 4.2.6.8 and 6.1.1.4'
O O 0.0132 0.0074 'International Tables Vol C Tables 4.2.6.8 and 6.1.1.4'
P P 0.1183 0.1134 'International Tables Vol C Tables 4.2.6.8 and 6.1.1.4'

loop_
_geom_angle_atom_site_label_1
_geom_angle_atom_site_label_2
_geom_angle_atom_site_label_3
_geom_angle
_geom_angle_site_symmetry_1
_geom_angle_site_symmetry_3
_geom_angle_publ_flag
O1 Ni1 N1 168.92(7) . . ?
O1 Ni1 N2 90.41(9) . . ?
O1 Ni1 N4 92.42(9) . . ?
O1 Ni1 N5 92.93(8) . . ?
N2 Ni1 N1 81.62(8) . . ?
N3 Ni1 O1 83.00(8) . . ?
N3 Ni1 N1 103.32(9) . . ?
N3 Ni1 N2 81.87(10) . . ?
N3 Ni1 N4 83.84(11) . . ?
N3 Ni1 N5 164.95(10) . . ?
N4 Ni1 N1 97.26(9) . . ?
N4 Ni1 N2 164.98(9) . . ?
N4 Ni1 N5 81.86(9) . . ?
N5 Ni1 N1 83.17(8) . . ?
N5 Ni1 N2 112.73(9) . . ?
C11 O1 Ni1 125.90(15) . . ?
Ni1 N1 H1 108.7 . . ?
C1 N1 Ni1 109.97(15) . . ?
C1 N1 H1 108.7 . . ?
C10 N1 Ni1 106.82(14) . . ?
C10 N1 H1 108.7 . . ?
C10 N1 C1 114.0(2) . . ?
Ni1 N2 H2 108.7 . . ?
C2 N2 Ni1 108.24(17) . . ?
C2 N2 H2 108.7 . . ?
C2 N2 C3 114.2(2) . . ?
C3 N2 Ni1 108.30(17) . . ?
C3 N2 H2 108.7 . . ?
Ni1 N3 H3 106.6 . . ?
C4 N3 Ni1 108.26(18) . . ?
C4 N3 H3 106.6 . . ?
C4 N3 C5 120.3(3) . . ?
C5 N3 Ni1 107.6(2) . . ?
C5 N3 H3 106.6 . . ?
Ni1 N4 H4 109.1 . . ?
C6 N4 Ni1 106.1(2) . . ?
C6 N4 H4 109.1 . . ?
C7 N4 Ni1 105.14(18) . . ?
C7 N4 H4 109.1 . . ?
C7 N4 C6 118.1(3) . . ?
Ni1 N5 H5 108.4 . . ?
C8 N5 Ni1 109.69(18) . . ?
C8 N5 H5 108.4 . . ?
C9 N5 Ni1 108.47(16) . . ?
C9 N5 H5 108.4 . . ?
C9 N5 C8 113.2(2) . . ?
N1 C1 H1A 109.2 . . ?
N1 C1 H1B 109.2 . . ?
N1 C1 C2 111.9(2) . . ?
H1A C1 H1B 107.9 . . ?
C2 C1 H1A 109.2 . . ?
C2 C1 H1B 109.2 . . ?
N2 C2 C1 110.0(2) . . ?
N2 C2 H2A 109.7 . . ?
N2 C2 H2B 109.7 . . ?
C1 C2 H2A 109.7 . . ?
C1 C2 H2B 109.7 . . ?
H2A C2 H2B 108.2 . . ?
N2 C3 H3A 109.0 . . ?
N2 C3 H3B 109.0 . . ?
N2 C3 C4 112.7(2) . . ?
H3A C3 H3B 107.8 . . ?
C4 C3 H3A 109.0 . . ?
C4 C3 H3B 109.0 . . ?
N3 C4 C3 108.1(2) . . ?
N3 C4 H4A 110.1 . . ?
N3 C4 H4B 110.1 . . ?
C3 C4 H4A 110.1 . . ?
C3 C4 H4B 110.1 . . ?
H4A C4 H4B 108.4 . . ?
N3 C5 H5A 110.2 . . ?
N3 C5 H5B 110.2 . . ?
N3 C5 C6 107.7(2) . . ?
H5A C5 H5B 108.5 . . ?
C6 C5 H5A 110.2 . . ?
C6 C5 H5B 110.2 . . ?
N4 C6 C5 108.9(2) . . ?
N4 C6 H6A 109.9 . . ?
N4 C6 H6B 109.9 . . ?
C5 C6 H6A 109.9 . . ?
C5 C6 H6B 109.9 . . ?
H6A C6 H6B 108.3 . . ?
N4 C7 H7A 110.1 . . ?
N4 C7 H7B 110.1 . . ?
N4 C7 C8 107.8(2) . . ?
H7A C7 H7B 108.5 . . ?
C8 C7 H7A 110.1 . . ?
C8 C7 H7B 110.1 . . ?
N5 C8 C7 111.4(3) . . ?
N5 C8 H8A 109.3 . . ?
N5 C8 H8B 109.3 . . ?
C7 C8 H8A 109.3 . . ?
C7 C8 H8B 109.3 . . ?
H8A C8 H8B 108.0 . . ?
N5 C9 H9A 109.9 . . ?
N5 C9 H9B 109.9 . . ?
N5 C9 C10 109.1(2) . . ?
H9A C9 H9B 108.3 . . ?
C10 C9 H9A 109.9 . . ?
C10 C9 H9B 109.9 . . ?
N1 C10 C9 111.1(2) . . ?
N1 C10 H10A 109.4 . . ?
N1 C10 H10B 109.4 . . ?
C9 C10 H10A 109.4 . . ?
C9 C10 H10B 109.4 . . ?
H10A C10 H10B 108.0 . . ?
O1 C11 C12 116.3(2) . . ?
O2 C11 O1 124.7(2) . . ?
O2 C11 C12 119.0(2) . . ?
C11 C12 H12A 109.5 . . ?
C11 C12 H12B 109.5 . . ?
C11 C12 H12C 109.5 . . ?
H12A C12 H12B 109.5 . . ?
H12A C12 H12C 109.5 . . ?
H12B C12 H12C 109.5 . . ?
F1 P1 F2 90.15(13) . . ?
F1 P1 F3 89.45(14) . . ?
F1 P1 F4 91.28(13) . . ?
F1 P1 F5 178.85(14) . . ?
F1 P1 F6 91.33(15) . . ?
F2 P1 F5 88.90(13) . . ?
F2 P1 F6 90.40(13) . . ?
F3 P1 F2 90.05(13) . . ?
F3 P1 F5 89.91(12) . . ?
F3 P1 F6 179.11(13) . . ?
F4 P1 F2 178.55(13) . . ?
F4 P1 F3 89.69(12) . . ?
F4 P1 F5 89.67(13) . . ?
F4 P1 F6 89.85(12) . . ?
F5 P1 F6 89.33(12) . . ?

loop_
_geom_bond_atom_site_label_1
_geom_bond_atom_site_label_2
_geom_bond_distance
_geom_bond_site_symmetry_2
_geom_bond_publ_flag
Ni1 O1 2.0859(16) . ?
Ni1 N1 2.1490(19) . ?
Ni1 N2 2.119(2) . ?
Ni1 N3 2.073(2) . ?
Ni1 N4 2.089(2) . ?
Ni1 N5 2.094(2) . ?
O1 C11 1.270(3) . ?
O2 C11 1.249(3) . ?
N1 H1 0.83(2) . ?
N1 C1 1.481(3) . ?
N1 C10 1.477(3) . ?
N2 H2 0.81(2) . ?
N2 C2 1.467(3) . ?
N2 C3 1.494(4) . ?
N3 H3 0.84(2) . ?
N3 C4 1.439(4) . ?
N3 C5 1.477(4) . ?
N4 H4 0.84(2) . ?
N4 C6 1.472(4) . ?
N4 C7 1.465(4) . ?
N5 H5 0.83(2) . ?
N5 C8 1.486(4) . ?
N5 C9 1.472(4) . ?
C1 H1A 0.9900 . ?
C1 H1B 0.9900 . ?
C1 C2 1.523(4) . ?
C2 H2A 0.9900 . ?
C2 H2B 0.9900 . ?
C3 H3A 0.9900 . ?
C3 H3B 0.9900 . ?
C3 C4 1.507(5) . ?
C4 H4A 0.9900 . ?
C4 H4B 0.9900 . ?
C5 H5A 0.9900 . ?
C5 H5B 0.9900 . ?
C5 C6 1.510(5) . ?
C6 H6A 0.9900 . ?
C6 H6B 0.9900 . ?
C7 H7A 0.9900 . ?
C7 H7B 0.9900 . ?
C7 C8 1.515(5) . ?
C8 H8A 0.9900 . ?
C8 H8B 0.9900 . ?
C9 H9A 0.9900 . ?
C9 H9B 0.9900 . ?
C9 C10 1.522(4) . ?
C10 H10A 0.9900 . ?
C10 H10B 0.9900 . ?
C11 C12 1.518(3) . ?
C12 H12A 0.9800 . ?
C12 H12B 0.9800 . ?
C12 H12C 0.9800 . ?
P1 F1 1.581(2) . ?
P1 F2 1.594(2) . ?
P1 F3 1.586(2) . ?
P1 F4 1.5822(19) . ?
P1 F5 1.6058(19) . ?
P1 F6 1.606(2) . ?

loop_
_geom_hbond_atom_site_label_D
_geom_hbond_atom_site_label_H
_geom_hbond_atom_site_label_A
_geom_hbond_distance_DH
_geom_hbond_distance_HA
_geom_hbond_distance_DA
_geom_hbond_angle_DHA
_geom_hbond_site_symmetry_A
_geom_hbond_publ_flag
N1 H1 O2 0.83 2.08 2.882(2) 163.0 2_665 yes
N5 H5 O2 0.83 2.14 2.837(3) 141.6 . yes

loop_
_geom_torsion_atom_site_label_1
_geom_torsion_atom_site_label_2
_geom_torsion_atom_site_label_3
_geom_torsion_atom_site_label_4
_geom_torsion
_geom_torsion_site_symmetry_1
_geom_torsion_site_symmetry_2
_geom_torsion_site_symmetry_3
_geom_torsion_site_symmetry_4
_geom_torsion_publ_flag
Ni1 O1 C11 O2 8.2(4) . . . . ?
Ni1 O1 C11 C12 -171.1(2) . . . . ?
Ni1 N1 C1 C2 -23.4(3) . . . . ?
Ni1 N1 C10 C9 35.7(2) . . . . ?
Ni1 N2 C2 C1 -44.0(3) . . . . ?
Ni1 N2 C3 C4 20.0(3) . . . . ?
Ni1 N3 C4 C3 48.3(3) . . . . ?
Ni1 N3 C5 C6 -40.9(3) . . . . ?
Ni1 N4 C6 C5 -42.9(3) . . . . ?
Ni1 N4 C7 C8 52.0(3) . . . . ?
Ni1 N5 C8 C7 17.6(3) . . . . ?
Ni1 N5 C9 C10 40.9(3) . . . . ?
N1 C1 C2 N2 45.5(3) . . . . ?
N2 C3 C4 N3 -45.7(3) . . . . ?
N3 C5 C6 N4 57.3(3) . . . . ?
N4 C7 C8 N5 -47.1(3) . . . . ?
N5 C9 C10 N1 -52.5(3) . . . . ?
C1 N1 C10 C9 -86.0(3) . . . . ?
C2 N2 C3 C4 -100.7(3) . . . . ?
C3 N2 C2 C1 76.7(3) . . . . ?
C4 N3 C5 C6 -165.4(3) . . . . ?
C5 N3 C4 C3 172.4(3) . . . . ?
C6 N4 C7 C8 170.0(3) . . . . ?
C7 N4 C6 C5 -160.4(3) . . . . ?
C8 N5 C9 C10 -81.1(3) . . . . ?
C9 N5 C8 C7 139.0(2) . . . . ?
C10 N1 C1 C2 96.5(2) . . . . ?

loop_
_twin_individual_id
_twin_individual_mass_fraction_refined
1 0.63507
2 0.36493
